data_1527110
loop_
_publ_author_name
'Baidina, I.A.'
'Bakakin, V.V.'
'Borisov, S.V.'
'Podberezskaya, N.V.'

_publ_section_title
;
 Kristallicheskaya struktura monohidrata heksaflorstannatakaliya K2 Sn F6
 (H2 O)
;
_journal_name_full 'Zhurnal Strukturnoi Khimii (Issue-No. from 1981)'
_journal_page_first 505
_journal_page_last 509
_journal_volume 17
_journal_year 1976
_chemical_formula_sum 'F6 H2 K2 O Sn'
_chemical_name_systematic 'K2 (Sn F6) (H2 O)'
_space_group_IT_number 70
_symmetry_space_group_name_Hall '-F 2uv 2vw'
_symmetry_space_group_name_H-M 'F d d d :2'
_cell_angle_alpha 90
_cell_angle_beta 90
_cell_angle_gamma 90
_cell_formula_units_Z 16
_cell_length_a 11.65
_cell_length_b 13.68
_cell_length_c 17.57
_cell_volume 2800.166
_citation_journal_id_ASTM ZSTKAI
_cod_data_source_file Baidina_ZSTKAI_1976_777.cif
_cod_data_source_block H2F6K2O1Sn1
_cod_original_formula_sum 'H2 F6 K2 O1 Sn1'
_cod_database_code 1527110

loop_
_symmetry_equiv_pos_as_xyz
x,y,z
-x+1/4,-y+1/4,z
x,-y+1/4,-z+1/4
-x+1/4,y,-z+1/4
-x,-y,-z
x-1/4,y-1/4,-z
-x,y-1/4,z-1/4
x-1/4,-y,z-1/4
x,y+1/2,z+1/2
-x+1/4,-y+3/4,z+1/2
x,-y+3/4,-z+3/4
-x+1/4,y+1/2,-z+3/4
-x,-y+1/2,-z+1/2
x-1/4,y+1/4,-z+1/2
-x,y+1/4,z+1/4
x-1/4,-y+1/2,z+1/4
x+1/2,y,z+1/2
-x+3/4,-y+1/4,z+1/2
x+1/2,-y+1/4,-z+3/4
-x+3/4,y,-z+3/4
-x+1/2,-y,-z+1/2
x+1/4,y-1/4,-z+1/2
-x+1/2,y-1/4,z+1/4
x+1/4,-y,z+1/4
x+1/2,y+1/2,z
-x+3/4,-y+3/4,z
x+1/2,-y+3/4,-z+1/4
-x+3/4,y+1/2,-z+1/4
-x+1/2,-y+1/2,-z
x+1/4,y+1/4,-z
-x+1/2,y+1/4,z-1/4
x+1/4,-y+1/2,z-1/4

loop_
_atom_site_label
_atom_site_type_symbol
_atom_site_fract_x
_atom_site_fract_y
_atom_site_fract_z
_atom_site_occupancy
_atom_site_U_iso_or_equiv
_atom_site_attached_hydrogens
F3 F-1 0.25 0.812 0.113 1 0.0 0
F1 F-1 0.108 0.914 0.015 1 0.0 0
Sn1 Sn+4 0.125 0.9069 0.125 1 0.0 0
K1 K+1 0.125 0.125 0.0037 1 0.0 0
K2 K+1 0.313 0.625 0.125 1 0.0 0
O1 O-2 0.125 0.625 0.226 1 0.0 2
F2 F-1 0.016 0.014 0.137 1 0.0 0
